data_7009912
loop_
_publ_author_name
'Jones, Cameron'
'Junk, Peter C.'
'Leary, Stuart G.'
'Smithies, Neil A.'

_publ_contact_author
;
     ? name
     ? institute
     ? department
     ? address
     ? city
     ? country
;
_publ_section_title
;
 Syntheses and structural studies of lithium complexes of
 2-amino-6-methylpyridine&#x200A;&#x2020;
;
_journal_issue 18
_journal_name_full 'Journal of the Chemical Society, Dalton Transactions'
_journal_page_first 3186
_journal_paper_doi 10.1039/b004322m
_journal_year 2000
_chemical_formula_structural C44H62N12O3Li8
_space_group_IT_number 2
_symmetry_cell_setting triclinic
_symmetry_space_group_name_Hall '-P 1'
_symmetry_space_group_name_H-M 'P -1'
_audit_creation_date 99-11-16
_audit_creation_method from_xtal_archive_file_using_CIFIO
_cell_angle_alpha 71.001(8)
_cell_angle_beta 71.220(9)
_cell_angle_gamma 73.495(8)
_cell_formula_units_Z 1
_cell_length_a 10.9177(14)
_cell_length_b 11.4313(8)
_cell_length_c 11.7098(15)
_cell_measurement_temperature 293
_cell_volume 1281.7(3)
_computing_data_reduction xtal_DIFDAT_SORTRF_ADDREF_ABSORB
_computing_molecular_graphics xtal
_computing_publication_material xtal_BONDLA_CIFIO
_computing_structure_refinement xtal_CRYLSQ
_computing_structure_solution xtal_SIMPEL
_diffrn_ambient_temperature 293
_diffrn_measurement_device CAD4
_diffrn_radiation_type xray_tube
_diffrn_radiation_wavelength 0.71073
_diffrn_reflns_av_R_equivalents .081
_diffrn_reflns_av_sigmaI/netI .104
_diffrn_reflns_limit_h_max 12
_diffrn_reflns_limit_h_min 0
_diffrn_reflns_limit_k_max 13
_diffrn_reflns_limit_k_min -13
_diffrn_reflns_limit_l_max 13
_diffrn_reflns_limit_l_min -13
_diffrn_reflns_number 5218
_diffrn_reflns_reduction_process perpendicular_monochr_Lp
_diffrn_reflns_theta_max 24.96
_diffrn_reflns_theta_min 1.9
_exptl_crystal_density_diffrn 1.117
_exptl_crystal_F_000 458
_exptl_crystal_size_max 0.28
_exptl_crystal_size_mid 0.36
_exptl_crystal_size_min 0.28
_refine_diff_density_max .789
_refine_diff_density_min -.982
_refine_ls_abs_structure_details none
_refine_ls_abs_structure_Flack 0
_refine_ls_extinction_coef .00000
_refine_ls_extinction_method none
_refine_ls_goodness_of_fit_all 2.684
_refine_ls_goodness_of_fit_obs 4.839
_refine_ls_matrix_type atomblock
_refine_ls_number_constraints 0
_refine_ls_number_parameters 305
_refine_ls_number_reflns 1397
_refine_ls_number_restraints 0
_refine_ls_R_factor_all .333
_refine_ls_R_factor_obs .088
_refine_ls_shift/esd_max 1.728
_refine_ls_shift/esd_mean .359
_refine_ls_structure_factor_coef F
_refine_ls_weighting_scheme sigma
_refine_ls_wR_factor_all .114
_refine_ls_wR_factor_obs .11
_reflns_d_resolution_high .842
_reflns_d_resolution_low 10.711
_reflns_limit_h_max 12
_reflns_limit_h_min 0
_reflns_limit_k_max 13
_reflns_limit_k_min -12
_reflns_limit_l_max 13
_reflns_limit_l_min -12
_reflns_number_observed 1492
_reflns_number_total 4490
_reflns_observed_criterion refl_observed_if_F____>_.000_sigma(F___)
_cod_data_source_file b004322m.txt
_cod_data_source_block liampi
_cod_original_sg_symbol_Hall -p_1
_cod_original_sg_symbol_H-M p_-1
_cod_database_code 7009912
_exptl_absorpt_correction_a*_min 1.016
_exptl_absorpt_correction_a*_max 1.026

loop_
_symmetry_equiv_pos_as_xyz
+x,+y,+z
-x,-y,-z

loop_
_atom_site_aniso_label
_atom_site_aniso_U_11
_atom_site_aniso_U_22
_atom_site_aniso_U_33
_atom_site_aniso_U_12
_atom_site_aniso_U_13
_atom_site_aniso_U_23
Li1 .007(8) .073(9) .063(8) -.001(6) -.007(6) -.001(7)
Li2 .083(12) .051(8) .066(9) -.024(7) -.007(8) .003(7)
Li3 .035(9) .072(9) .048(7) .010(7) -.020(6) .000(6)
Li4 .065(11) .049(8) .059(8) .011(7) -.010(7) -.017(6)
O1 .027(4) .047(4) .049(4) -.002(3) -.018(3) -.009(3)
N1 .039(4) .055(4) .049(4) -.006(3) -.021(3) -.004(3)
N2 .062(5) .066(4) .038(3) -.011(4) -.001(3) -.017(3)
C1 .034(5) .047(4) .063(5) -.006(4) -.033(4) -.005(4)
C2 .048(6) .068(5) .077(5) -.013(4) -.026(4) -.006(4)
C3 .089(7) .078(6) .062(5) -.049(5) -.025(5) .024(5)
C4 .101(8) .072(6) .049(5) -.035(5) .000(5) -.001(4)
C5 .052(6) .074(6) .047(5) -.029(4) -.006(4) -.006(4)
C6 .086(7) .093(7) .052(5) -.027(5) -.006(5) -.008(5)
N3 .045(4) .043(4) .053(4) -.004(3) -.016(3) -.007(3)
N4 .041(4) .049(4) .056(4) -.011(3) -.007(3) -.000(3)
C7 .053(6) .050(5) .049(4) -.001(4) -.028(4) -.009(4)
C8 .043(6) .071(6) .075(5) -.004(4) -.020(4) -.012(4)
C9 .055(6) .079(6) .085(6) .019(5) -.039(5) -.013(5)
C10 .072(7) .070(6) .073(6) -.000(5) -.025(5) .012(5)
C11 .072(6) .051(5) .048(5) .003(4) -.030(4) -.012(4)
C12 .076(7) .057(6) .071(6) -.010(5) -.015(5) .012(4)
N5 .045(5) .049(4) .068(4) -.004(3) -.007(3) -.021(3)
N6 .081(5) .059(4) .043(4) -.003(4) -.015(3) -.004(3)
C13 .073(6) .038(4) .064(5) -.020(4) -.010(4) -.013(4)
C14 .107(8) .072(6) .062(5) -.022(5) .002(5) -.036(5)
C15 .125(8) .054(5) .072(6) -.021(5) .012(5) -.033(5)
C16 .059(7) .066(6) .098(7) -.005(5) .013(5) -.032(5)
C17 .060(6) .061(6) .079(5) -.006(4) -.007(5) -.025(4)
C18 .063(7) .076(6) .134(8) .007(5) -.018(6) -.042(6)
O1a .116(5) .089(5) .122(5) -.029(4) -.058(4) -.024(4)
C1a .318(17) .182(13) .127(9) -.087(12) -.152(11) .000(9)
C2a .166(11) .111(8) .129(9) .008(8) -.078(8) -.031(7)
C3a .155(12) .208(14) .171(11) -.106(11) -.051(10) -.035(10)
C4a .111(10) .163(12) .226(13) .010(8) -.032(9) -.117(11)

loop_
_atom_site_label
_atom_site_fract_x
_atom_site_fract_y
_atom_site_fract_z
_atom_site_U_iso_or_equiv
_atom_site_thermal_displace_type
_atom_site_calc_flag
_atom_site_calc_attached_atom
Li1 .1715(11) .5261(12) .4260(11) .054(14) Uani ? ?
Li2 .1849(14) .6272(12) .6032(12) .072(17) Uani ? ?
Li3 .0454(11) .4407(12) .6539(10) .058(15) Uani ? ?
Li4 -.0420(13) .6607(11) .5264(11) .063(15) Uani ? ?
O1 .00000 .50000 .50000 .041(7) Uani ? ?
N1 .2084(5) .6773(5) .2823(5) .049(7) Uani ? ?
N2 .1075(6) .7570(5) .4545(5) .058(7) Uani ? ?
C1 .1721(6) .7802(6) .3337(6) .046(8) Uani ? ?
C2 .2032(7) .8978(7) .2575(7) .065(10) Uani ? ?
C3 .2701(8) .9049(8) .1325(7) .079(11) Uani ? ?
C4 .3058(8) .8026(7) .0850(6) .079(11) Uani ? ?
C5 .2763(7) .6917(7) .1610(6) .058(9) Uani ? ?
C6 .3098(8) .5737(8) .1162(7) .080(11) Uani ? ?
N3 .2037(5) .3076(5) .6903(5) .049(7) Uani ? ?
N4 .2929(5) .4700(5) .5387(5) .053(7) Uani ? ?
C7 .3108(7) .3513(6) .6177(6) .050(8) Uani ? ?
C8 .4393(7) .2785(7) .6266(7) .065(10) Uani ? ?
C9 .4463(7) .1633(8) .7089(7) .076(11) Uani ? ?
C10 .3348(8) .1207(7) .7872(7) .081(11) Uani ? ?
C11 .2104(7) .1940(6) .7758(6) .057(9) Uani ? ?
C12 .0840(8) .1548(7) .8584(7) .077(10) Uani ? ?
N5 -.1686(5) .7067(5) .6824(5) .056(7) Uani ? ?
N6 .0155(6) .5750(5) .7410(5) .066(8) Uani ? ?
C13 -.1017(7) .6539(6) .7720(6) .058(9) Uani ? ?
C14 -.1630(8) .6787(8) .8901(7) .081(11) Uani ? ?
C15 -.2808(9) .7550(7) .9124(7) .088(11) Uani ? ?
C16 -.3492(7) .8066(7) .8224(7) .081(11) Uani ? ?
C17 -.2884(7) .7814(7) .7057(7) .069(10) Uani ? ?
C18 -.3523(8) .8332(8) .6004(8) .094(12) Uani ? ?
O1a .2755(6) .7040(5) .6704(5) .101(9) Uani ? ?
C1a .3326(16) .6457(13) .7661(10) .19(2) Uani ? ?
C2a .3644(11) .5146(10) .7967(9) .133(17) Uani ? ?
C3a .2481(12) .8442(13) .6404(11) .16(2) Uani ? ?
C4a .1278(11) .8946(11) .6989(12) .16(2) Uani ? ?
H2 .17031 .98027 .29487 .03500 Uiso ? ?
H3 .29231 .99313 .07500 .03500 Uiso ? ?
H4 .36338 .81030 -.01082 .03500 Uiso ? ?
H6a .24215 .57952 .06409 .03500 Uiso ? ?
H6b .30090 .49140 .18984 .03500 Uiso ? ?
H6c .40228 .55973 .05531 .03500 Uiso ? ?
H8 .52812 .31502 .56471 .03500 Uiso ? ?
H9 .54076 .10261 .71682 .03500 Uiso ? ?
H10 .33967 .02760 .85297 .03500 Uiso ? ?
H12a .05782 .18488 .94267 .03500 Uiso ? ?
H12b .09158 .05880 .88314 .03500 Uiso ? ?
H12c .00715 .19993 .81466 .03500 Uiso ? ?
H14 -.11105 .63482 .96632 .03500 Uiso ? ?
H15 -.32561 .77410 .99984 .03500 Uiso ? ?
H16 -.44617 .85996 .84004 .03500 Uiso ? ?
H18a -.35929 .93246 .56643 .03500 Uiso ? ?
H18b -.45015 .81765 .63029 .03500 Uiso ? ?
H18c -.30092 .79163 .52763 .03500 Uiso ? ?
H1aa .25655 .67501 .85207 .03500 Uiso ? ?
H1ab .40920 .69010 .75749 .03500 Uiso ? ?
H2ab .45524 .49183 .73172 .03500 Uiso ? ?
H2ac .29238 .48661 .77407 .03500 Uiso ? ?
H2aa .37440 .47447 .88614 .03500 Uiso ? ?
H3aa .27539 .88585 .54359 .03500 Uiso ? ?
H3ab .32188 .87215 .67326 .03500 Uiso ? ?
H4ab .06810 .96051 .64285 .03500 Uiso ? ?
H4ac .12022 .92855 .77372 .03500 Uiso ? ?
H4aa .07052 .81767 .74752 .03500 Uiso ? ?
H2n .07307 .82661 .50407 .03500 Uiso ? ?
H4n .38797 .46446 .47968 .03500 Uiso ? ?
H6n .03217 .51293 .82500 .03500 Uiso ? ?

loop_
_atom_type_symbol
_atom_type_description
_atom_type_oxidation_number
_atom_type_number_in_cell
_atom_type_scat_dispersion_real
_atom_type_scat_dispersion_imag
_atom_type_scat_source
C ? 0 44 .002 .002 Int._Tables_Vol_IV_Tables_2.2B_and_2.3.1
H ? 0 62 0 0 Int._Tables_Vol_IV_Tables_2.2B_and_2.3.1
N ? 0 12 .004 .003 Int._Tables_Vol_IV_Tables_2.2B_and_2.3.1
O ? 0 3 .008 .006 Int._Tables_Vol_IV_Tables_2.2B_and_2.3.1
Li ? 0 8 0 0 Int._Tables_Vol_IV_Tables_2.2B_and_2.3.1

loop_
_diffrn_attenuator_code
_diffrn_attenuator_scale
? ?

loop_
_geom_angle_atom_site_label_1
_geom_angle_atom_site_label_2
_geom_angle_atom_site_label_3
_geom_angle
_geom_angle_site_symmetry_1
_geom_angle_site_symmetry_2
_geom_angle_site_symmetry_3
_geom_angle_publ_flag
Li3 Li1 Li4 59.8(4) . . . ?
Li3 Li1 O1 46.7(4) . . . ?
Li3 Li1 N1 147.7(7) . . . ?
Li3 Li1 N4 69.8(5) . . . ?
Li4 Li1 O1 46.7(4) . . . ?
Li4 Li1 N1 89.9(5) . . . ?
Li4 Li1 N4 108.2(7) . . . ?
O1 Li1 N1 120.6(6) . . . ?
O1 Li1 N4 116.4(6) . . . ?
N1 Li1 N4 114.5(7) . . . ?
N2 Li2 N4 106.1(7) . . . ?
N2 Li2 N6 103.6(7) . . . ?
N2 Li2 O1a 112.5(7) . . . ?
N4 Li2 N6 107.5(7) . . . ?
N4 Li2 O1a 117.0(8) . . . ?
N6 Li2 O1a 109.3(7) . . . ?
Li1 Li3 Li4 59.7(4) . . . ?
Li1 Li3 O1 45.9(4) . . . ?
Li1 Li3 N3 92.2(5) . . . ?
Li1 Li3 N6 106.1(6) . . . ?
Li4 Li3 O1 46.6(4) . . . ?
Li4 Li3 N3 147.3(6) . . . ?
Li4 Li3 N6 68.0(5) . . . ?
O1 Li3 N3 125.4(6) . . . ?
O1 Li3 N6 114.5(6) . . . ?
N3 Li3 N6 109.4(7) . . . ?
Li1 Li4 Li3 60.5(4) . . . ?
Li1 Li4 O1 46.4(4) . . . ?
Li1 Li4 N2 69.0(5) . . . ?
Li1 Li4 N5 148.9(7) . . . ?
Li3 Li4 O1 47.1(4) . . . ?
Li3 Li4 N2 107.8(6) . . . ?
Li3 Li4 N5 91.4(5) . . . ?
O1 Li4 N2 115.3(6) . . . ?
O1 Li4 N5 123.9(6) . . . ?
N2 Li4 N5 112.2(8) . . . ?
Li1 O1 Li3 87.4(5) . . . ?
Li1 O1 Li4 86.9(6) . . . ?
Li1 O1 Li1 180.0(8) . . 2_566 ?
Li1 O1 Li3 92.6(5) . . 2_566 ?
Li1 O1 Li4 93.1(6) . . 2_566 ?
Li3 O1 Li4 86.3(6) . . . ?
Li3 O1 Li1 92.6(5) . . 2_566 ?
Li3 O1 Li3 180.0(7) . . 2_566 ?
Li3 O1 Li4 93.7(6) . . 2_566 ?
Li4 O1 Li1 93.1(6) . . 2_566 ?
Li4 O1 Li3 93.7(6) . . 2_566 ?
Li4 O1 Li4 180.0(6) . . 2_566 ?
Li1 O1 Li3 87.4(5) 2_566 . 2_566 ?
Li1 O1 Li4 86.9(6) 2_566 . 2_566 ?
Li3 O1 Li4 86.3(6) 2_566 . 2_566 ?
Li1 N1 C1 106.3(5) . . . ?
Li1 N1 C5 133.7(6) . . . ?
C1 N1 C5 118.9(6) . . . ?
Li2 N2 Li4 84.3(6) . . . ?
Li2 N2 C1 125.5(5) . . . ?
Li2 N2 H2n 90.5(5) . . . ?
Li4 N2 C1 122.6(7) . . . ?
Li4 N2 H2n 101.4(5) . . . ?
C1 N2 H2n 122.7(6) . . . ?
N1 C1 N2 115.0(6) . . . ?
N1 C1 C2 119.5(6) . . . ?
N2 C1 C2 125.5(7) . . . ?
C1 C2 C3 117.6(8) . . . ?
C1 C2 H2 120.3(6) . . . ?
C3 C2 H2 122.0(7) . . . ?
C2 C3 C4 121.7(7) . . . ?
C2 C3 H3 117.7(8) . . . ?
C4 C3 H3 120.6(6) . . . ?
C3 C4 C5 119.0(6) . . . ?
C3 C4 H4 119.4(7) . . . ?
C5 C4 H4 121.5(8) . . . ?
N1 C5 C4 123.2(7) . . . ?
N1 C5 C6 114.0(6) . . . ?
C4 C5 C6 122.7(6) . . . ?
C5 C6 H6a 110.1(6) . . . ?
C5 C6 H6b 113.0(7) . . . ?
C5 C6 H6c 114.2(8) . . . ?
H6a C6 H6b 105.4(9) . . . ?
H6a C6 H6c 104.6(7) . . . ?
H6b C6 H6c 108.9(7) . . . ?
Li3 N3 C7 107.8(5) . . . ?
Li3 N3 C11 129.9(6) . . . ?
C7 N3 C11 122.1(6) . . . ?
Li1 N4 Li2 84.6(6) . . . ?
Li1 N4 C7 123.3(7) . . . ?
Li1 N4 H4n 105.5(5) . . . ?
Li2 N4 C7 122.1(5) . . . ?
Li2 N4 H4n 124.2(6) . . . ?
C7 N4 H4n 98.1(4) . . . ?
N3 C7 N4 117.5(6) . . . ?
N3 C7 C8 120.5(5) . . . ?
N4 C7 C8 122.0(6) . . . ?
C7 C8 C9 117.5(6) . . . ?
C7 C8 H8 120.0(6) . . . ?
C9 C8 H8 122.5(6) . . . ?
C8 C9 C10 121.6(7) . . . ?
C8 C9 H9 120.7(7) . . . ?
C10 C9 H9 117.7(6) . . . ?
C9 C10 C11 119.3(6) . . . ?
C9 C10 H10 122.0(7) . . . ?
C11 C10 H10 118.4(7) . . . ?
N3 C11 C10 118.8(6) . . . ?
N3 C11 C12 118.5(6) . . . ?
C10 C11 C12 122.6(6) . . . ?
C11 C12 H12a 109.3(8) . . . ?
C11 C12 H12b 112.4(6) . . . ?
C11 C12 H12c 110.1(6) . . . ?
H12a C12 H12b 107.8(6) . . . ?
H12a C12 H12c 106.7(6) . . . ?
H12b C12 H12c 110.3(9) . . . ?
Li4 N5 C13 105.2(5) . . . ?
Li4 N5 C17 133.9(6) . . . ?
C13 N5 C17 120.5(6) . . . ?
Li2 N6 Li3 84.4(6) . . . ?
Li2 N6 C13 125.9(5) . . . ?
Li2 N6 H6n 115.8(6) . . . ?
Li3 N6 C13 124.8(7) . . . ?
Li3 N6 H6n 95.8(5) . . . ?
C13 N6 H6n 106.0(5) . . . ?
N5 C13 N6 115.9(6) . . . ?
N5 C13 C14 117.8(6) . . . ?
N6 C13 C14 126.2(7) . . . ?
C13 C14 C15 121.7(8) . . . ?
C13 C14 H14 119.3(7) . . . ?
C15 C14 H14 119.0(7) . . . ?
C14 C15 C16 120.4(8) . . . ?
C14 C15 H15 121.6(9) . . . ?
C16 C15 H15 118.0(7) . . . ?
C15 C16 C17 117.7(7) . . . ?
C15 C16 H16 122.1(8) . . . ?
C17 C16 H16 120.1(8) . . . ?
N5 C17 C16 121.8(7) . . . ?
N5 C17 C18 115.6(7) . . . ?
C16 C17 C18 122.6(6) . . . ?
C17 C18 H18a 111.0(10) . . . ?
C17 C18 H18b 110.4(7) . . . ?
C17 C18 H18c 111.5(7) . . . ?
H18a C18 H18b 106.4(6) . . . ?
H18a C18 H18c 108.9(7) . . . ?
H18b C18 H18c 108.4(10) . . . ?
Li2 O1a C1a 126.0(9) . . . ?
Li2 O1a C3a 117.3(8) . . . ?
C1a O1a C3a 114.3(11) . . . ?
O1a C1a C2a 117.3(14) . . . ?
O1a C1a H1aa 105.3(11) . . . ?
O1a C1a H1ab 110.1(10) . . . ?
C2a C1a H1aa 107.3(9) . . . ?
C2a C1a H1ab 114.9(13) . . . ?
H1aa C1a H1ab 100.0(14) . . . ?
C1a C2a H2ab 105.1(9) . . . ?
C1a C2a H2ac 105.2(11) . . . ?
C1a C2a H2aa 113.8(12) . . . ?
H2ab C2a H2ac 106.4(11) . . . ?
H2ab C2a H2aa 110.1(10) . . . ?
H2ac C2a H2aa 115.5(10) . . . ?
O1a C3a C4a 113.9(10) . . . ?
O1a C3a H3aa 112.4(11) . . . ?
O1a C3a H3ab 107.4(9) . . . ?
C4a C3a H3aa 114.6(11) . . . ?
C4a C3a H3ab 106.7(13) . . . ?
H3aa C3a H3ab 100.6(11) . . . ?
C3a C4a H4ab 116.9(11) . . . ?
C3a C4a H4ac 117.3(14) . . . ?
C3a C4a H4aa 108.2(11) . . . ?
H4ab C4a H4ac 108.8(11) . . . ?
H4ab C4a H4aa 102.9(12) . . . ?
H4ac C4a H4aa 100.4(9) . . . ?

loop_
_geom_bond_atom_site_label_1
_geom_bond_atom_site_label_2
_geom_bond_distance
_geom_bond_site_symmetry_1
_geom_bond_site_symmetry_2
_geom_bond_publ_flag
Li1 Li3 2.583(14) . . ?
Li1 Li4 2.560(15) . . ?
Li1 O1 1.857(11) . . ?
Li1 N1 2.012(12) . . ?
Li1 N4 2.000(15) . . ?
Li2 N2 2.122(14) . . ?
Li2 N4 2.073(14) . . ?
Li2 N6 2.112(14) . . ?
Li2 O1a 1.95(2) . . ?
Li3 Li4 2.564(15) . . ?
Li3 O1 1.882(12) . . ?
Li3 N3 2.011(12) . . ?
Li3 N6 2.006(16) . . ?
Li4 O1 1.865(14) . . ?
Li4 N2 2.029(15) . . ?
Li4 N5 2.028(13) . . ?
N1 C1 1.394(10) . . ?
N1 C5 1.354(8) . . ?
N2 C1 1.337(7) . . ?
N2 H2n 1.049(6) . . ?
C1 C2 1.415(10) . . ?
C2 C3 1.396(10) . . ?
C2 H2 1.089(9) . . ?
C3 C4 1.362(13) . . ?
C3 H3 1.059(8) . . ?
C4 C5 1.347(10) . . ?
C4 H4 1.084(7) . . ?
C5 C6 1.511(13) . . ?
C6 H6a 1.076(10) . . ?
C6 H6b 1.053(7) . . ?
C6 H6c 1.035(7) . . ?
N3 C7 1.325(9) . . ?
N3 C11 1.356(7) . . ?
N4 C7 1.373(8) . . ?
N4 H4n 1.043(5) . . ?
C7 C8 1.430(10) . . ?
C8 C9 1.354(10) . . ?
C8 H8 1.105(7) . . ?
C9 C10 1.374(11) . . ?
C9 H9 1.080(7) . . ?
C10 C11 1.400(11) . . ?
C10 H10 1.090(7) . . ?
C11 C12 1.501(10) . . ?
C12 H12a 1.076(8) . . ?
C12 H12b 1.026(8) . . ?
C12 H12c 1.044(8) . . ?
N5 C13 1.352(10) . . ?
N5 C17 1.343(8) . . ?
N6 C13 1.357(8) . . ?
N6 H6n 1.045(5) . . ?
C13 C14 1.411(11) . . ?
C14 C15 1.333(11) . . ?
C14 H14 1.115(9) . . ?
C15 C16 1.367(13) . . ?
C15 H15 1.047(8) . . ?
C16 C17 1.398(11) . . ?
C16 H16 1.054(7) . . ?
C17 C18 1.483(13) . . ?
C18 H18a 1.063(8) . . ?
C18 H18b 1.059(9) . . ?
C18 H18c 1.035(9) . . ?
O1a C1a 1.347(16) . . ?
O1a C3a 1.487(15) . . ?
C1a C2a 1.389(18) . . ?
C1a H1aa 1.157(12) . . ?
C1a H1ab 1.059(19) . . ?
C2a H2ab 1.062(10) . . ?
C2a H2ac 1.059(14) . . ?
C2a H2aa 1.026(11) . . ?
C3a C4a 1.332(15) . . ?
C3a H3aa 1.054(11) . . ?
C3a H3ab 1.152(16) . . ?
C4a H4ab 1.047(12) . . ?
C4a H4ac 1.041(16) . . ?
C4a H4aa 1.115(13) . . ?

loop_
_geom_contact_atom_site_label_1
_geom_contact_atom_site_label_2
_geom_contact_distance
_geom_contact_site_symmetry_1
_geom_contact_site_symmetry_2
_geom_contact_publ_flag
? ? ? ? ? ?

loop_
_geom_torsion_atom_site_label_1
_geom_torsion_atom_site_label_2
_geom_torsion_atom_site_label_3
_geom_torsion_atom_site_label_4
_geom_torsion
_geom_torsion_site_symmetry_1
_geom_torsion_site_symmetry_2
_geom_torsion_site_symmetry_3
_geom_torsion_site_symmetry_4
_geom_torsion_publ_flag
? ? ? ? ? ? ? ? ? ?

loop_
_reflns_scale_group_code
_reflns_scale_meas_F
? 1.4563
